data_2244149
loop_
_publ_author_name
'Cheng, Dong'
'Meng, Xiang-Zhen'
'Tian, Fuyu'
'Yan, Dong'
'Wang, Xiaofei'
'Qian, Xueli'
'Wang, Junnan'

_publ_section_title
;
 Crystal structure and Hirshfeld surface analysis of
 4-(3-methoxyphenyl)-2,6-diphenylpyridine
;
_journal_coeditor_code PK2666
_journal_issue 9
_journal_name_full 'Acta Crystallographica Section E'
_journal_page_first
;
;
_journal_paper_doi 10.1107/S2056989022007812
_journal_volume 78
_journal_year 2022
_chemical_formula_iupac 'C24 H19 N O'
_chemical_formula_moiety 'C24 H19 N O'
_chemical_formula_sum 'C24 H19 N O'
_chemical_formula_weight 337.40
_chemical_name_systematic
;
4-(3-Methoxyphenyl)-2,6-diphenylpyridine
;
_space_group_crystal_system monoclinic
_space_group_IT_number 15
_space_group_name_Hall '-I 2ya'
_space_group_name_H-M_alt 'I 1 2/a 1'
_atom_sites_solution_hydrogens geom
_atom_sites_solution_primary dual
_audit_creation_method
;
Olex2 1.5-beta
(compiled 2021.12.09 svn.r5202d8cf for OlexSys, GUI svn.r6439)
;
_cell_angle_alpha 90
_cell_angle_beta 100.7290(10)
_cell_angle_gamma 90
_cell_formula_units_Z 8
_cell_length_a 18.6588(2)
_cell_length_b 5.47390(10)
_cell_length_c 35.5689(5)
_cell_measurement_reflns_used 6287
_cell_measurement_temperature 200.00(10)
_cell_measurement_theta_max 71.3510
_cell_measurement_theta_min 2.5510
_cell_volume 3569.37(9)
_computing_cell_refinement
;
CrysAlisPro (Rigaku OD, 2017)
;
_computing_data_collection
;
CrysAlisPro (Rigaku OD, 2017)
;
_computing_data_reduction
;
CrysAlisPro (Rigaku OD, 2017)
;
_computing_molecular_graphics
;
<i>OLEX2</i> (Dolomanov <i>et al.</i>,  2009)
;
_computing_publication_material
;
<i>OLEX2</i> (Dolomanov <i>et al.</i>,  2009)
;
_computing_structure_refinement
;
<i>SHELXL2017/1</i> (Sheldrick, 2015b)
;
_computing_structure_solution
;
<i>SHELXT2014/5</i> (Sheldrick, 2015a)
;
_diffrn_ambient_temperature 200.00(10)
_diffrn_detector 'CCD plate'
_diffrn_measured_fraction_theta_full 0.997
_diffrn_measured_fraction_theta_max 0.979
_diffrn_measurement_device 'four-circle diffractometer'
_diffrn_measurement_device_type 'XtaLAB AFC12 (RINC): Kappa single'
_diffrn_measurement_method '\w scans'
_diffrn_radiation_monochromator mirror
_diffrn_radiation_probe x-ray
_diffrn_radiation_type 'Cu K\a'
_diffrn_radiation_wavelength 1.54184
_diffrn_reflns_av_R_equivalents 0.0156
_diffrn_reflns_av_unetI/netI 0.0181
_diffrn_reflns_limit_h_max 22
_diffrn_reflns_limit_h_min -20
_diffrn_reflns_limit_k_max 6
_diffrn_reflns_limit_k_min -4
_diffrn_reflns_limit_l_max 43
_diffrn_reflns_limit_l_min -42
_diffrn_reflns_number 8525
_diffrn_reflns_theta_full 67.684
_diffrn_reflns_theta_max 71.540
_diffrn_reflns_theta_min 2.529
_diffrn_source 'Rotating-anode X-ray tube'
_exptl_absorpt_coefficient_mu 0.593
_exptl_absorpt_correction_T_max 1.00000
_exptl_absorpt_correction_T_min 0.74648
_exptl_absorpt_correction_type multi-scan
_exptl_absorpt_process_details
;
(CrysAlisPro; Rigaku OD, 2017)
;
_exptl_crystal_colour 'clear light colourless'
_exptl_crystal_density_diffrn 1.256
_exptl_crystal_description block
_exptl_crystal_F_000 1424
_exptl_crystal_size_max 0.15
_exptl_crystal_size_mid 0.11
_exptl_crystal_size_min 0.1
_refine_diff_density_max 0.187
_refine_diff_density_min -0.151
_refine_ls_extinction_coef 0.00128(9)
_refine_ls_extinction_expression Fc^*^=kFc[1+0.001xFc^2^\l^3^/sin(2\q)]^-1/4^
_refine_ls_extinction_method
;
SHELXL-2017/1 (Sheldrick 2015b)
;
_refine_ls_goodness_of_fit_ref 0.997
_refine_ls_hydrogen_treatment constr
_refine_ls_matrix_type full
_refine_ls_number_parameters 237
_refine_ls_number_reflns 3417
_refine_ls_number_restraints 0
_refine_ls_restrained_S_all 0.997
_refine_ls_R_factor_all 0.0363
_refine_ls_R_factor_gt 0.0343
_refine_ls_shift/su_max 0.001
_refine_ls_shift/su_mean 0.000
_refine_ls_structure_factor_coef Fsqd
_refine_ls_weighting_details 'w=1/[\s^2^(Fo^2^)+(0.0557P)^2^+1.7292P] where P=(Fo^2^+2Fc^2^)/3'
_refine_ls_weighting_scheme calc
_refine_ls_wR_factor_gt 0.0971
_refine_ls_wR_factor_ref 0.0988
_reflns_number_gt 3189
_reflns_number_total 3417
_reflns_threshold_expression 'I > 2\s(I)'
_cod_data_source_file pk2666sup1.cif
_cod_data_source_block I
_cod_database_code 2244149
_shelx_space_group_comment
;
The symmetry employed for this shelxl refinement is uniquely defined
by the following loop, which should always be used as a source of
symmetry information in preference to the above space-group names.
They are only intended as comments.
;

loop_
_space_group_symop_operation_xyz
'x, y, z'
'-x+1/2, y, -z'
'x+1/2, y+1/2, z+1/2'
'-x+1, y+1/2, -z+1/2'
'-x, -y, -z'
'x-1/2, -y, z'
'-x+1/2, -y+1/2, -z+1/2'
'x, -y+1/2, z+1/2'

loop_
_atom_site_type_symbol
_atom_site_label
_atom_site_fract_x
_atom_site_fract_y
_atom_site_fract_z
_atom_site_U_iso_or_equiv
_atom_site_adp_type
_atom_site_calc_flag
_atom_site_occupancy
_atom_site_disorder_assembly
_atom_site_disorder_group
O O1 0.31876(5) 0.10179(16) 0.43410(2) 0.0435(2) Uani d 1 . .
N N1 0.56039(4) 0.98962(16) 0.36511(2) 0.0280(2) Uani d 1 . .
C C1 0.52794(5) 1.00634(19) 0.39576(3) 0.0275(2) Uani d 1 . .
C C2 0.46613(5) 0.87064(19) 0.39895(3) 0.0295(2) Uani d 1 . .
H H2 0.445343 0.884525 0.420676 0.035 Uiso calc 1 . .
C C3 0.43587(5) 0.71485(19) 0.36952(3) 0.0282(2) Uani d 1 . .
C C4 0.46901(5) 0.7006(2) 0.33766(3) 0.0296(2) Uani d 1 . .
H H4 0.449647 0.600015 0.317211 0.036 Uiso calc 1 . .
C C5 0.53147(5) 0.83820(19) 0.33658(3) 0.0276(2) Uani d 1 . .
C C6 0.57027(5) 0.8247(2) 0.30363(3) 0.0283(2) Uani d 1 . .
C C7 0.62006(6) 1.0059(2) 0.29844(3) 0.0349(3) Uani d 1 . .
H H7 0.628023 1.137188 0.315289 0.042 Uiso calc 1 . .
C C8 0.65777(7) 0.9923(2) 0.26844(3) 0.0416(3) Uani d 1 . .
H H8 0.690790 1.114477 0.265319 0.050 Uiso calc 1 . .
C C9 0.64673(6) 0.7985(2) 0.24310(3) 0.0409(3) Uani d 1 . .
H H9 0.672523 0.789083 0.223154 0.049 Uiso calc 1 . .
C C10 0.59708(6) 0.6193(2) 0.24767(3) 0.0398(3) Uani d 1 . .
H H10 0.589029 0.489378 0.230547 0.048 Uiso calc 1 . .
C C11 0.55906(6) 0.6315(2) 0.27768(3) 0.0349(3) Uani d 1 . .
H H11 0.525773 0.509472 0.280488 0.042 Uiso calc 1 . .
C C12 0.37016(5) 0.5655(2) 0.37171(3) 0.0288(2) Uani d 1 . .
C C13 0.30860(6) 0.5772(2) 0.34262(3) 0.0355(3) Uani d 1 . .
H H13 0.307468 0.684207 0.322203 0.043 Uiso calc 1 . .
C C14 0.24943(6) 0.4289(2) 0.34437(3) 0.0393(3) Uani d 1 . .
H H14 0.208289 0.439001 0.325132 0.047 Uiso calc 1 . .
C C15 0.25003(6) 0.2652(2) 0.37419(3) 0.0361(3) Uani d 1 . .
H H15 0.210233 0.163835 0.374717 0.043 Uiso calc 1 . .
C C16 0.31115(6) 0.2552(2) 0.40329(3) 0.0320(2) Uani d 1 . .
C C17 0.37049(5) 0.4078(2) 0.40215(3) 0.0301(2) Uani d 1 . .
H H17 0.410674 0.403553 0.422021 0.036 Uiso calc 1 . .
C C18 0.56109(5) 1.17960(19) 0.42620(3) 0.0289(2) Uani d 1 . .
C C19 0.60256(6) 1.3753(2) 0.41768(3) 0.0358(3) Uani d 1 . .
H H19 0.609761 1.397731 0.392735 0.043 Uiso calc 1 . .
C C20 0.63323(7) 1.5371(2) 0.44594(4) 0.0458(3) Uani d 1 . .
H H20 0.661015 1.666984 0.439753 0.055 Uiso calc 1 . .
C C21 0.62333(7) 1.5093(2) 0.48313(4) 0.0467(3) Uani d 1 . .
H H21 0.643968 1.619274 0.501995 0.056 Uiso calc 1 . .
C C22 0.58241(8) 1.3160(3) 0.49179(4) 0.0542(4) Uani d 1 . .
H H22 0.574972 1.295836 0.516738 0.065 Uiso calc 1 . .
C C23 0.55208(7) 1.1507(3) 0.46386(3) 0.0456(3) Uani d 1 . .
H H23 0.525391 1.018874 0.470363 0.055 Uiso calc 1 . .
C C24 0.26481(7) -0.0842(2) 0.43386(4) 0.0459(3) Uani d 1 . .
H H24A 0.261990 -0.182605 0.411288 0.069 Uiso calc 1 . .
H H24B 0.218282 -0.009630 0.433972 0.069 Uiso calc 1 . .
H H24C 0.277951 -0.185138 0.456145 0.069 Uiso calc 1 . .

loop_
_atom_site_aniso_label
_atom_site_aniso_U_11
_atom_site_aniso_U_22
_atom_site_aniso_U_33
_atom_site_aniso_U_12
_atom_site_aniso_U_13
_atom_site_aniso_U_23
O1 0.0405(5) 0.0415(5) 0.0487(5) -0.0114(4) 0.0090(4) 0.0073(4)
N1 0.0251(4) 0.0288(4) 0.0301(4) -0.0006(3) 0.0050(3) 0.0004(3)
C1 0.0244(5) 0.0279(5) 0.0301(5) 0.0010(4) 0.0045(4) 0.0005(4)
C2 0.0263(5) 0.0325(5) 0.0305(5) -0.0010(4) 0.0076(4) -0.0012(4)
C3 0.0227(5) 0.0294(5) 0.0320(5) 0.0006(4) 0.0041(4) 0.0009(4)
C4 0.0261(5) 0.0328(5) 0.0292(5) -0.0019(4) 0.0032(4) -0.0022(4)
C5 0.0246(5) 0.0286(5) 0.0287(5) 0.0019(4) 0.0029(4) 0.0024(4)
C6 0.0239(5) 0.0326(5) 0.0274(5) 0.0028(4) 0.0025(4) 0.0038(4)
C7 0.0360(6) 0.0339(6) 0.0355(6) -0.0019(5) 0.0087(4) 0.0019(5)
C8 0.0399(6) 0.0449(7) 0.0431(6) -0.0037(5) 0.0156(5) 0.0089(5)
C9 0.0386(6) 0.0546(7) 0.0320(6) 0.0077(5) 0.0134(5) 0.0072(5)
C10 0.0369(6) 0.0495(7) 0.0333(6) 0.0034(5) 0.0072(5) -0.0070(5)
C11 0.0301(5) 0.0401(6) 0.0347(6) -0.0027(5) 0.0062(4) -0.0032(5)
C12 0.0235(5) 0.0309(5) 0.0330(5) -0.0011(4) 0.0080(4) -0.0063(4)
C13 0.0294(5) 0.0439(6) 0.0328(5) -0.0032(5) 0.0049(4) -0.0008(5)
C14 0.0260(5) 0.0517(7) 0.0383(6) -0.0049(5) 0.0009(4) -0.0056(5)
C15 0.0254(5) 0.0401(6) 0.0442(6) -0.0085(4) 0.0101(4) -0.0097(5)
C16 0.0300(5) 0.0310(5) 0.0369(5) -0.0016(4) 0.0114(4) -0.0045(4)
C17 0.0235(5) 0.0324(5) 0.0340(5) -0.0012(4) 0.0042(4) -0.0045(4)
C18 0.0244(5) 0.0291(5) 0.0330(5) 0.0011(4) 0.0051(4) -0.0020(4)
C19 0.0394(6) 0.0317(6) 0.0374(6) -0.0038(5) 0.0097(5) -0.0009(5)
C20 0.0525(7) 0.0334(6) 0.0522(7) -0.0136(5) 0.0111(6) -0.0051(5)
C21 0.0507(7) 0.0425(7) 0.0453(7) -0.0100(6) 0.0047(5) -0.0145(6)
C22 0.0642(9) 0.0656(9) 0.0341(6) -0.0236(7) 0.0127(6) -0.0114(6)
C23 0.0508(7) 0.0512(7) 0.0363(6) -0.0227(6) 0.0118(5) -0.0058(5)
C24 0.0394(6) 0.0326(6) 0.0703(9) -0.0040(5) 0.0224(6) 0.0034(6)

loop_
_atom_type_symbol
_atom_type_description
_atom_type_scat_dispersion_real
_atom_type_scat_dispersion_imag
_atom_type_scat_source
C C 0.0181 0.0091 'International Tables Vol C Tables 4.2.6.8 and 6.1.1.4'
H H 0.0000 0.0000 'International Tables Vol C Tables 4.2.6.8 and 6.1.1.4'
N N 0.0311 0.0180 'International Tables Vol C Tables 4.2.6.8 and 6.1.1.4'
O O 0.0492 0.0322 'International Tables Vol C Tables 4.2.6.8 and 6.1.1.4'

loop_
_geom_angle_atom_site_label_1
_geom_angle_atom_site_label_2
_geom_angle_atom_site_label_3
_geom_angle_site_symmetry_1
_geom_angle_site_symmetry_3
_geom_angle
_geom_angle_publ_flag
C16 O1 C24 . . 117.66(9) ?
C5 N1 C1 . . 118.45(9) ?
N1 C1 C2 . . 122.25(9) ?
N1 C1 C18 . . 116.44(9) ?
C2 C1 C18 . . 121.31(9) ?
C1 C2 H2 . . 120.2 ?
C3 C2 C1 . . 119.54(9) ?
C3 C2 H2 . . 120.2 ?
C2 C3 C4 . . 118.00(9) ?
C2 C3 C12 . . 121.48(9) ?
C4 C3 C12 . . 120.51(9) ?
C3 C4 H4 . . 120.2 ?
C3 C4 C5 . . 119.54(9) ?
C5 C4 H4 . . 120.2 ?
N1 C5 C4 . . 122.19(9) ?
N1 C5 C6 . . 116.07(9) ?
C4 C5 C6 . . 121.73(9) ?
C7 C6 C5 . . 120.13(10) ?
C11 C6 C5 . . 121.59(10) ?
C11 C6 C7 . . 118.28(10) ?
C6 C7 H7 . . 119.7 ?
C8 C7 C6 . . 120.67(11) ?
C8 C7 H7 . . 119.7 ?
C7 C8 H8 . . 119.7 ?
C9 C8 C7 . . 120.54(11) ?
C9 C8 H8 . . 119.7 ?
C8 C9 H9 . . 120.3 ?
C10 C9 C8 . . 119.40(10) ?
C10 C9 H9 . . 120.3 ?
C9 C10 H10 . . 119.8 ?
C9 C10 C11 . . 120.43(11) ?
C11 C10 H10 . . 119.8 ?
C6 C11 H11 . . 119.7 ?
C10 C11 C6 . . 120.69(11) ?
C10 C11 H11 . . 119.7 ?
C13 C12 C3 . . 120.52(10) ?
C17 C12 C3 . . 120.01(9) ?
C17 C12 C13 . . 119.44(10) ?
C12 C13 H13 . . 120.2 ?
C14 C13 C12 . . 119.56(11) ?
C14 C13 H13 . . 120.2 ?
C13 C14 H14 . . 119.3 ?
C13 C14 C15 . . 121.44(10) ?
C15 C14 H14 . . 119.3 ?
C14 C15 H15 . . 120.5 ?
C14 C15 C16 . . 118.90(10) ?
C16 C15 H15 . . 120.5 ?
O1 C16 C15 . . 124.70(10) ?
O1 C16 C17 . . 115.27(9) ?
C15 C16 C17 . . 120.02(10) ?
C12 C17 C16 . . 120.58(10) ?
C12 C17 H17 . . 119.7 ?
C16 C17 H17 . . 119.7 ?
C19 C18 C1 . . 120.49(10) ?
C19 C18 C23 . . 118.09(10) ?
C23 C18 C1 . . 121.41(10) ?
C18 C19 H19 . . 119.7 ?
C20 C19 C18 . . 120.57(11) ?
C20 C19 H19 . . 119.7 ?
C19 C20 H20 . . 119.5 ?
C21 C20 C19 . . 121.08(12) ?
C21 C20 H20 . . 119.5 ?
C20 C21 H21 . . 120.7 ?
C22 C21 C20 . . 118.70(11) ?
C22 C21 H21 . . 120.7 ?
C21 C22 H22 . . 119.6 ?
C21 C22 C23 . . 120.85(12) ?
C23 C22 H22 . . 119.6 ?
C18 C23 H23 . . 119.7 ?
C22 C23 C18 . . 120.69(12) ?
C22 C23 H23 . . 119.7 ?
O1 C24 H24A . . 109.5 ?
O1 C24 H24B . . 109.5 ?
O1 C24 H24C . . 109.5 ?
H24A C24 H24B . . 109.5 ?
H24A C24 H24C . . 109.5 ?
H24B C24 H24C . . 109.5 ?

loop_
_geom_bond_atom_site_label_1
_geom_bond_atom_site_label_2
_geom_bond_site_symmetry_2
_geom_bond_distance
_geom_bond_publ_flag
O1 C16 . 1.3668(14) ?
O1 C24 . 1.4306(14) ?
N1 C1 . 1.3452(13) ?
N1 C5 . 1.3432(13) ?
C1 C2 . 1.3940(14) ?
C1 C18 . 1.4849(14) ?
C2 H2 . 0.9300 ?
C2 C3 . 1.3864(14) ?
C3 C4 . 1.3905(14) ?
C3 C12 . 1.4879(14) ?
C4 H4 . 0.9300 ?
C4 C5 . 1.3941(14) ?
C5 C6 . 1.4897(14) ?
C6 C7 . 1.3946(15) ?
C6 C11 . 1.3934(15) ?
C7 H7 . 0.9300 ?
C7 C8 . 1.3852(16) ?
C8 H8 . 0.9300 ?
C8 C9 . 1.3820(18) ?
C9 H9 . 0.9300 ?
C9 C10 . 1.3796(18) ?
C10 H10 . 0.9300 ?
C10 C11 . 1.3890(15) ?
C11 H11 . 0.9300 ?
C12 C13 . 1.3970(14) ?
C12 C17 . 1.3839(15) ?
C13 H13 . 0.9300 ?
C13 C14 . 1.3811(16) ?
C14 H14 . 0.9300 ?
C14 C15 . 1.3868(17) ?
C15 H15 . 0.9300 ?
C15 C16 . 1.3913(16) ?
C16 C17 . 1.3936(15) ?
C17 H17 . 0.9300 ?
C18 C19 . 1.3876(15) ?
C18 C23 . 1.3897(15) ?
C19 H19 . 0.9300 ?
C19 C20 . 1.3812(17) ?
C20 H20 . 0.9300 ?
C20 C21 . 1.3778(19) ?
C21 H21 . 0.9300 ?
C21 C22 . 1.3730(19) ?
C22 H22 . 0.9300 ?
C22 C23 . 1.3845(18) ?
C23 H23 . 0.9300 ?
C24 H24A . 0.9600 ?
C24 H24B . 0.9600 ?
C24 H24C . 0.9600 ?

loop_
_geom_hbond_atom_site_label_D
_geom_hbond_atom_site_label_H
_geom_hbond_atom_site_label_A
_geom_hbond_site_symmetry_A
_geom_hbond_distance_DH
_geom_hbond_distance_HA
_geom_hbond_distance_DA
_geom_hbond_angle_DHA
_geom_hbond_publ_flag
C7 H7 N1 . 0.93 2.49 2.8025(13) 100 yes
C14 H14 Cg2 6_565 0.93 2.74 3.5482(12) 146 yes
C24 H24A Cg3 1_545 0.93 2.81 3.6787(13) 150 yes

loop_
_geom_torsion_atom_site_label_1
_geom_torsion_atom_site_label_2
_geom_torsion_atom_site_label_3
_geom_torsion_atom_site_label_4
_geom_torsion_site_symmetry_1
_geom_torsion_site_symmetry_2
_geom_torsion_site_symmetry_3
_geom_torsion_site_symmetry_4
_geom_torsion
_geom_torsion_publ_flag
O1 C16 C17 C12 . . . . 177.88(9) ?
N1 C1 C2 C3 . . . . -0.90(15) ?
N1 C1 C18 C19 . . . . 24.21(14) ?
N1 C1 C18 C23 . . . . -155.42(11) ?
N1 C5 C6 C7 . . . . -16.90(14) ?
N1 C5 C6 C11 . . . . 162.10(10) ?
C1 N1 C5 C4 . . . . 0.54(15) ?
C1 N1 C5 C6 . . . . -179.20(9) ?
C1 C2 C3 C4 . . . . 0.02(15) ?
C1 C2 C3 C12 . . . . 179.70(9) ?
C1 C18 C19 C20 . . . . 179.78(11) ?
C1 C18 C23 C22 . . . . -179.00(12) ?
C2 C1 C18 C19 . . . . -155.29(10) ?
C2 C1 C18 C23 . . . . 25.08(16) ?
C2 C3 C4 C5 . . . . 1.09(15) ?
C2 C3 C12 C13 . . . . 125.72(11) ?
C2 C3 C12 C17 . . . . -56.26(14) ?
C3 C4 C5 N1 . . . . -1.42(15) ?
C3 C4 C5 C6 . . . . 178.32(9) ?
C3 C12 C13 C14 . . . . 177.10(10) ?
C3 C12 C17 C16 . . . . -175.78(9) ?
C4 C3 C12 C13 . . . . -54.60(14) ?
C4 C3 C12 C17 . . . . 123.41(11) ?
C4 C5 C6 C7 . . . . 163.35(10) ?
C4 C5 C6 C11 . . . . -17.65(15) ?
C5 N1 C1 C2 . . . . 0.62(15) ?
C5 N1 C1 C18 . . . . -178.87(9) ?
C5 C6 C7 C8 . . . . 178.44(10) ?
C5 C6 C11 C10 . . . . -178.45(10) ?
C6 C7 C8 C9 . . . . -0.03(18) ?
C7 C6 C11 C10 . . . . 0.57(16) ?
C7 C8 C9 C10 . . . . 0.69(18) ?
C8 C9 C10 C11 . . . . -0.70(18) ?
C9 C10 C11 C6 . . . . 0.07(17) ?
C11 C6 C7 C8 . . . . -0.59(16) ?
C12 C3 C4 C5 . . . . -178.60(9) ?
C12 C13 C14 C15 . . . . -0.93(18) ?
C13 C12 C17 C16 . . . . 2.26(16) ?
C13 C14 C15 C16 . . . . 1.44(18) ?
C14 C15 C16 O1 . . . . -179.69(10) ?
C14 C15 C16 C17 . . . . -0.10(16) ?
C15 C16 C17 C12 . . . . -1.75(16) ?
C17 C12 C13 C14 . . . . -0.93(16) ?
C18 C1 C2 C3 . . . . 178.57(9) ?
C18 C19 C20 C21 . . . . -0.2(2) ?
C19 C18 C23 C22 . . . . 1.37(19) ?
C19 C20 C21 C22 . . . . 0.3(2) ?
C20 C21 C22 C23 . . . . 0.5(2) ?
C21 C22 C23 C18 . . . . -1.4(2) ?
C23 C18 C19 C20 . . . . -0.59(17) ?
C24 O1 C16 C15 . . . . 9.02(16) ?
C24 O1 C16 C17 . . . . -170.59(10) ?

_cod_database_fobs_code 2244149
